data_1558435
loop_
_publ_author_name
'Habel, Deenamma'
'Nair, Divya S.'
'Kallingathodi, Zabeera'
'Mohan, Chithra'
'Pillai, Sarath M.'
'Nair, Rani R.'
'Thomas, Grace'
'Haleema, Simimole'
'Gopinath, Chithra'
'Abdul, Rinshad V.'
'Fritz, Matthew'
'Puente, Andrew R.'
'Johnson, Jordan L.'
'Polavarapu, Prasad L.'
'Ibnusaud, Ibrahim'

_publ_section_title
;
 Natural Product-Derived Chiral Pyrrolidine-2,5-diones, Their Molecular
 Structures and Conversion to Pharmacologically Important Skeletons.
;
_journal_name_full 'Journal of natural products'
_journal_paper_doi 10.1021/acs.jnatprod.0c00211
_journal_year 2020
_chemical_formula_sum 'C19 H22 N2 O6.5'
_chemical_formula_weight 382.38
_space_group_crystal_system monoclinic
_space_group_IT_number 5
_space_group_name_Hall 'C 2y'
_space_group_name_H-M_alt 'C 1 2 1'
_atom_sites_solution_hydrogens mixed
_audit_creation_method SHELXL-2016/6
_cell_angle_alpha 90
_cell_angle_beta 91.972(6)
_cell_angle_gamma 90
_cell_formula_units_Z 4
_cell_length_a 25.448(4)
_cell_length_b 6.6873(8)
_cell_length_c 11.1323(15)
_cell_measurement_reflns_used 1060
_cell_measurement_temperature 296(2)
_cell_measurement_theta_max 25.06
_cell_measurement_theta_min 3.15
_cell_volume 1893.4(5)
_computing_cell_refinement 'Bruker SAINT'
_computing_data_collection 'Bruker APEX3'
_computing_data_reduction 'Bruker SAINT'
_computing_molecular_graphics 'Bruker SHELXTL'
_computing_publication_material 'Bruker SHELXTL'
_computing_structure_refinement 'SHELXL-2017/1 (Sheldrick, 2017)'
_computing_structure_solution 'SHELXT 2014/5 (Sheldrick, 2014)'
_diffrn_ambient_temperature 296(2)
_diffrn_measured_fraction_theta_full 0.868
_diffrn_measured_fraction_theta_max 0.874
_diffrn_measurement_device_type 'Bruker AXS Kappa Apex2 CMOS diffractometer'
_diffrn_measurement_method '\w and \f scan'
_diffrn_radiation_type MoK\a
_diffrn_radiation_wavelength 0.71073
_diffrn_reflns_av_R_equivalents 0.0303
_diffrn_reflns_av_unetI/netI 0.0715
_diffrn_reflns_Laue_measured_fraction_full 0.868
_diffrn_reflns_Laue_measured_fraction_max 0.874
_diffrn_reflns_limit_h_max 18
_diffrn_reflns_limit_h_min -31
_diffrn_reflns_limit_k_max 8
_diffrn_reflns_limit_k_min -8
_diffrn_reflns_limit_l_max 13
_diffrn_reflns_limit_l_min -13
_diffrn_reflns_number 3305
_diffrn_reflns_point_group_measured_fraction_full 0.744
_diffrn_reflns_point_group_measured_fraction_max 0.742
_diffrn_reflns_theta_full 25.242
_diffrn_reflns_theta_max 26.007
_diffrn_reflns_theta_min 3.150
_diffrn_source 'Sealed tube'
_exptl_absorpt_coefficient_mu 0.102
_exptl_absorpt_correction_T_max 0.97
_exptl_absorpt_correction_T_min 0.94
_exptl_absorpt_correction_type multi-scan
_exptl_absorpt_process_details 'SADABS (Bruer, 1999)'
_exptl_crystal_colour colourless
_exptl_crystal_density_diffrn 1.341
_exptl_crystal_description block
_exptl_crystal_F_000 808
_exptl_crystal_size_max 0.430
_exptl_crystal_size_mid 0.230
_exptl_crystal_size_min 0.200
_refine_diff_density_max 0.196
_refine_diff_density_min -0.160
_refine_diff_density_rms 0.038
_refine_ls_abs_structure_details
;
 Flack x determined using 556 quotients [(I+)-(I-)]/[(I+)+(I-)]
 (Parsons, Flack and Wagner, Acta Cryst. B69 (2013) 249-259).
;
_refine_ls_abs_structure_Flack 1.2(10)
_refine_ls_extinction_coef 0.0111(13)
_refine_ls_extinction_expression Fc^*^=kFc[1+0.001xFc^2^\l^3^/sin(2\q)]^-1/4^
_refine_ls_extinction_method 'SHELXL-2016/6 (Sheldrick 2016)'
_refine_ls_goodness_of_fit_ref 1.090
_refine_ls_hydrogen_treatment mixed
_refine_ls_matrix_type full
_refine_ls_number_parameters 258
_refine_ls_number_reflns 2765
_refine_ls_number_restraints 1
_refine_ls_restrained_S_all 1.089
_refine_ls_R_factor_all 0.0900
_refine_ls_R_factor_gt 0.0510
_refine_ls_shift/su_max 0.000
_refine_ls_shift/su_mean 0.000
_refine_ls_structure_factor_coef Fsqd
_refine_ls_weighting_details 'w=1/[\s^2^(Fo^2^)+(0.0343P)^2^+0.2852P] where P=(Fo^2^+2Fc^2^)/3'
_refine_ls_weighting_scheme calc
_refine_ls_wR_factor_gt 0.0875
_refine_ls_wR_factor_ref 0.1020
_reflns_Friedel_coverage 0.557
_reflns_Friedel_fraction_full 0.594
_reflns_Friedel_fraction_max 0.583
_reflns_number_gt 1963
_reflns_number_total 2765
_reflns_threshold_expression 'I > 2\s(I)'
_cod_data_source_file np0c00211_si_003.cif
_cod_data_source_block shelx
_cod_depositor_comments
;

2022-09-17
Z value and formula fixed to values more according to usual
chemical conventions.                 miguel
;
_cod_original_formula_sum 'C38 H44 N4 O13'
_cod_original_formula_weight 764.77
_cod_original_formula_units_Z 2
_cod_original_cell_volume 1893.3(5)
_cod_original_sg_symbol_H-M 'C 2'
_cod_database_code 1558435
_shelx_shelxl_version_number 2016/6
_shelx_space_group_comment
;
The symmetry employed for this shelxl refinement is uniquely defined
by the following loop, which should always be used as a source of
symmetry information in preference to the above space-group names.
They are only intended as comments.
;
_shelx_estimated_absorpt_t_min 0.957
_shelx_estimated_absorpt_t_max 0.980

loop_
_space_group_symop_operation_xyz
'x, y, z'
'-x, y, -z'
'x+1/2, y+1/2, z'
'-x+1/2, y+1/2, -z'

loop_
_atom_site_label
_atom_site_type_symbol
_atom_site_fract_x
_atom_site_fract_y
_atom_site_fract_z
_atom_site_U_iso_or_equiv
_atom_site_adp_type
_atom_site_occupancy
_atom_site_site_symmetry_order
_atom_site_calc_flag
_atom_site_refinement_flags_posn
_atom_site_refinement_flags_adp
_atom_site_refinement_flags_occupancy
_atom_site_disorder_assembly
_atom_site_disorder_group
C1 C -0.3448(3) -0.4291(7) -0.2264(4) 0.0499(16) Uani 1 1 d . . . . .
H1 H -0.354010 -0.341926 -0.288765 0.060 Uiso 1 1 calc R U . . .
C2 C -0.3088(3) -0.3722(7) -0.1364(4) 0.0540(16) Uani 1 1 d . . . . .
H2 H -0.292998 -0.247010 -0.140394 0.065 Uiso 1 1 calc R U . . .
C3 C -0.2958(2) -0.4964(8) -0.0415(4) 0.0482(15) Uani 1 1 d . . . . .
H3 H -0.271508 -0.453097 0.017151 0.058 Uiso 1 1 calc R U . . .
C4 C -0.3176(2) -0.6804(7) -0.0312(4) 0.0396(13) Uani 1 1 d . . . . .
H4 H -0.309496 -0.761949 0.034554 0.048 Uiso 1 1 calc R U . . .
C5 C -0.3524(2) -0.7424(6) -0.1221(3) 0.0320(11) Uani 1 1 d . . . . .
C6 C -0.3670(2) -0.6195(6) -0.2216(3) 0.0331(12) Uani 1 1 d . . . . .
C7 C -0.4034(2) -0.7312(7) -0.2954(3) 0.0377(12) Uani 1 1 d . . . . .
C8 C -0.4094(2) -0.9098(7) -0.2412(4) 0.0466(14) Uani 1 1 d . . . . .
H8 H -0.430830 -1.012519 -0.270870 0.056 Uiso 1 1 calc R U . . .
C9 C -0.4324(2) -0.6625(7) -0.4082(4) 0.0481(15) Uani 1 1 d . . . . .
H9A H -0.453119 -0.545049 -0.390408 0.058 Uiso 1 1 calc R U . . .
H9B H -0.456333 -0.766899 -0.436033 0.058 Uiso 1 1 calc R U . . .
C10 C -0.3946(2) -0.6128(7) -0.5068(4) 0.0447(14) Uani 1 1 d . . . . .
H10A H -0.365637 -0.534523 -0.473104 0.054 Uiso 1 1 calc R U . . .
H10B H -0.380356 -0.735855 -0.538336 0.054 Uiso 1 1 calc R U . . .
C11 C -0.4282(2) -0.5738(6) -0.7202(3) 0.0326(12) Uani 1 1 d . . . . .
C12 C -0.4350(2) -0.3021(6) -0.5944(4) 0.0405(15) Uani 1 1 d . . . . .
C13 C -0.4601(2) -0.2349(7) -0.7128(3) 0.0377(12) Uani 1 1 d . . . . .
H13A H -0.443545 -0.113499 -0.740647 0.045 Uiso 1 1 calc R U . . .
H13B H -0.497305 -0.209912 -0.704473 0.045 Uiso 1 1 calc R U . . .
C14 C -0.4515(2) -0.4058(6) -0.7997(3) 0.0292(11) Uani 1 1 d . . . . .
C15 C -0.4137(2) -0.3545(6) -0.9023(3) 0.0275(11) Uani 1 1 d . . . . .
H15 H -0.403617 -0.478756 -0.942117 0.033 Uiso 1 1 calc R U . . .
C16 C -0.3645(2) -0.2450(7) -0.8601(3) 0.0324(11) Uani 1 1 d . . . . .
C17 C -0.2902(3) -0.2510(9) -0.7246(4) 0.0494(14) Uani 1 1 d . . . . .
H17 H -0.270613 -0.202558 -0.793135 0.059 Uiso 1 1 calc R U . . .
C18 C -0.2605(3) -0.4199(12) -0.6650(6) 0.090(2) Uani 1 1 d . . . . .
H18A H -0.262717 -0.536301 -0.715308 0.135 Uiso 1 1 calc R U . . .
H18B H -0.275457 -0.448888 -0.588927 0.135 Uiso 1 1 calc R U . . .
H18C H -0.224286 -0.382397 -0.652494 0.135 Uiso 1 1 calc R U . . .
C19 C -0.3004(4) -0.0806(11) -0.6418(5) 0.087(2) Uani 1 1 d . . . . .
H19A H -0.317524 -0.129289 -0.572101 0.131 Uiso 1 1 calc R U . . .
H19B H -0.322537 0.015891 -0.682467 0.131 Uiso 1 1 calc R U . . .
H19C H -0.267643 -0.018823 -0.617583 0.131 Uiso 1 1 calc R U . . .
N1 N -0.37942(19) -0.9189(6) -0.1356(3) 0.0462(12) Uani 1 1 d . . . . .
N2 N -0.42083(18) -0.4999(5) -0.6055(3) 0.0362(11) Uani 1 1 d . . . . .
O1 O -0.41962(17) -0.7401(4) -0.7523(3) 0.0509(10) Uani 1 1 d . . . . .
O2 O -0.42840(19) -0.2047(5) -0.5049(3) 0.0667(14) Uani 1 1 d . . . . .
O3 O -0.49991(14) -0.4711(4) -0.8503(3) 0.0394(9) Uani 1 1 d . . . . .
H3A H -0.496643 -0.584630 -0.876784 0.059 Uiso 1 1 calc R U . . .
O4 O -0.43994(15) -0.2289(4) -0.9879(2) 0.0396(9) Uani 1 1 d . . . . .
H4A H -0.455854 -0.297804 -1.037986 0.059 Uiso 1 1 calc R U . . .
O5 O -0.34908(17) -0.0948(5) -0.9049(3) 0.0501(10) Uani 1 1 d . . . . .
O6 O -0.34031(15) -0.3379(5) -0.7682(2) 0.0432(10) Uani 1 1 d . . . . .
O7 O -0.500000 -0.8221(9) 0.000000 0.0603(19) Uani 1 2 d S T P . .
H7 H -0.527(5) -0.850(15) -0.007(11) 0.18(5) Uiso 1 1 d . . . . .

loop_
_atom_site_aniso_label
_atom_site_aniso_U_11
_atom_site_aniso_U_22
_atom_site_aniso_U_33
_atom_site_aniso_U_23
_atom_site_aniso_U_13
_atom_site_aniso_U_12
C1 0.065(5) 0.038(3) 0.048(3) 0.007(2) 0.006(3) 0.003(3)
C2 0.057(5) 0.041(3) 0.064(3) -0.006(3) 0.007(3) -0.015(3)
C3 0.042(4) 0.059(3) 0.043(3) -0.010(2) -0.002(3) -0.004(3)
C4 0.041(4) 0.049(3) 0.029(2) 0.001(2) -0.002(2) 0.004(2)
C5 0.032(3) 0.036(2) 0.028(2) 0.001(2) -0.001(2) 0.005(2)
C6 0.038(4) 0.035(2) 0.026(2) 0.0039(19) 0.000(2) 0.000(2)
C7 0.041(4) 0.044(2) 0.027(2) 0.015(2) -0.005(2) 0.000(3)
C8 0.046(4) 0.051(3) 0.041(3) 0.008(2) -0.018(3) -0.016(3)
C9 0.049(4) 0.062(3) 0.033(2) 0.014(2) -0.005(2) 0.000(3)
C10 0.044(4) 0.062(3) 0.028(2) 0.015(2) -0.004(2) 0.012(3)
C11 0.037(4) 0.035(2) 0.025(2) 0.0066(19) -0.001(2) 0.002(2)
C12 0.051(4) 0.046(3) 0.025(2) 0.001(2) 0.004(3) 0.002(2)
C13 0.047(4) 0.035(2) 0.032(2) 0.007(2) 0.008(2) 0.011(3)
C14 0.036(3) 0.028(2) 0.0231(19) 0.0030(18) -0.002(2) -0.003(2)
C15 0.027(3) 0.035(2) 0.0204(18) 0.0035(17) -0.004(2) 0.000(2)
C16 0.035(3) 0.041(2) 0.0206(18) 0.002(2) -0.003(2) -0.002(2)
C17 0.034(4) 0.078(3) 0.035(2) 0.013(3) -0.012(2) -0.012(3)
C18 0.049(6) 0.133(6) 0.086(4) 0.039(5) -0.024(4) 0.000(5)
C19 0.074(7) 0.119(5) 0.069(4) -0.034(4) -0.013(4) -0.023(5)
N1 0.060(4) 0.043(2) 0.0338(19) 0.0103(18) -0.014(2) -0.011(2)
N2 0.046(3) 0.041(2) 0.0211(18) 0.0071(15) -0.0008(19) 0.0076(19)
O1 0.080(3) 0.0280(16) 0.0438(17) 0.0038(15) -0.0061(19) 0.0078(19)
O2 0.098(4) 0.068(2) 0.0334(18) -0.0175(17) -0.007(2) 0.001(2)
O3 0.036(3) 0.0429(18) 0.0387(17) 0.0080(15) -0.0068(16) -0.0062(16)
O4 0.046(3) 0.0442(17) 0.0272(14) 0.0134(14) -0.0137(15) -0.0117(18)
O5 0.056(3) 0.0501(19) 0.0434(17) 0.0177(17) -0.0134(17) -0.0174(19)
O6 0.039(3) 0.061(2) 0.0289(15) 0.0151(14) -0.0082(16) -0.0065(17)
O7 0.062(6) 0.055(3) 0.063(4) 0.000 -0.012(4) 0.000

loop_
_atom_type_symbol
_atom_type_description
_atom_type_scat_dispersion_real
_atom_type_scat_dispersion_imag
_atom_type_scat_source
C C 0.0033 0.0016 'International Tables Vol C Tables 4.2.6.8 and 6.1.1.4'
H H 0.0000 0.0000 'International Tables Vol C Tables 4.2.6.8 and 6.1.1.4'
N N 0.0061 0.0033 'International Tables Vol C Tables 4.2.6.8 and 6.1.1.4'
O O 0.0106 0.0060 'International Tables Vol C Tables 4.2.6.8 and 6.1.1.4'

loop_
_geom_angle_atom_site_label_1
_geom_angle_atom_site_label_2
_geom_angle_atom_site_label_3
_geom_angle
_geom_angle_site_symmetry_1
_geom_angle_site_symmetry_3
_geom_angle_publ_flag
C2 C1 C6 118.7(5) . . ?
C2 C1 H1 120.6 . . ?
C6 C1 H1 120.6 . . ?
C3 C2 C1 121.6(5) . . ?
C3 C2 H2 119.2 . . ?
C1 C2 H2 119.2 . . ?
C4 C3 C2 121.7(6) . . ?
C4 C3 H3 119.2 . . ?
C2 C3 H3 119.2 . . ?
C3 C4 C5 117.6(5) . . ?
C3 C4 H4 121.2 . . ?
C5 C4 H4 121.2 . . ?
N1 C5 C4 130.0(4) . . ?
N1 C5 C6 107.2(4) . . ?
C4 C5 C6 122.8(4) . . ?
C1 C6 C5 117.6(5) . . ?
C1 C6 C7 135.3(4) . . ?
C5 C6 C7 107.1(4) . . ?
C8 C7 C6 106.7(4) . . ?
C8 C7 C9 125.7(5) . . ?
C6 C7 C9 127.6(4) . . ?
C7 C8 N1 110.6(5) . . ?
C7 C8 H8 124.7 . . ?
N1 C8 H8 124.7 . . ?
C7 C9 C10 111.4(5) . . ?
C7 C9 H9A 109.3 . . ?
C10 C9 H9A 109.3 . . ?
C7 C9 H9B 109.3 . . ?
C10 C9 H9B 109.3 . . ?
H9A C9 H9B 108.0 . . ?
N2 C10 C9 111.7(5) . . ?
N2 C10 H10A 109.3 . . ?
C9 C10 H10A 109.3 . . ?
N2 C10 H10B 109.3 . . ?
C9 C10 H10B 109.3 . . ?
H10A C10 H10B 107.9 . . ?
O1 C11 N2 126.4(4) . . ?
O1 C11 C14 125.5(4) . . ?
N2 C11 C14 108.1(3) . . ?
O2 C12 N2 124.6(5) . . ?
O2 C12 C13 127.3(4) . . ?
N2 C12 C13 108.1(4) . . ?
C12 C13 C14 105.4(4) . . ?
C12 C13 H13A 110.7 . . ?
C14 C13 H13A 110.7 . . ?
C12 C13 H13B 110.7 . . ?
C14 C13 H13B 110.7 . . ?
H13A C13 H13B 108.8 . . ?
O3 C14 C13 110.2(4) . . ?
O3 C14 C11 108.5(3) . . ?
C13 C14 C11 104.1(3) . . ?
O3 C14 C15 109.2(3) . . ?
C13 C14 C15 114.1(3) . . ?
C11 C14 C15 110.4(4) . . ?
O4 C15 C16 106.7(3) . . ?
O4 C15 C14 109.6(4) . . ?
C16 C15 C14 113.8(3) . . ?
O4 C15 H15 108.9 . . ?
C16 C15 H15 108.9 . . ?
C14 C15 H15 108.9 . . ?
O5 C16 O6 124.4(5) . . ?
O5 C16 C15 123.9(4) . . ?
O6 C16 C15 111.7(4) . . ?
O6 C17 C19 109.7(5) . . ?
O6 C17 C18 105.5(5) . . ?
C19 C17 C18 113.4(5) . . ?
O6 C17 H17 109.4 . . ?
C19 C17 H17 109.4 . . ?
C18 C17 H17 109.4 . . ?
C17 C18 H18A 109.5 . . ?
C17 C18 H18B 109.5 . . ?
H18A C18 H18B 109.5 . . ?
C17 C18 H18C 109.5 . . ?
H18A C18 H18C 109.5 . . ?
H18B C18 H18C 109.5 . . ?
C17 C19 H19A 109.5 . . ?
C17 C19 H19B 109.5 . . ?
H19A C19 H19B 109.5 . . ?
C17 C19 H19C 109.5 . . ?
H19A C19 H19C 109.5 . . ?
H19B C19 H19C 109.5 . . ?
C5 N1 C8 108.4(4) . . ?
C11 N2 C12 113.6(4) . . ?
C11 N2 C10 123.5(4) . . ?
C12 N2 C10 122.6(4) . . ?
C14 O3 H3A 109.5 . . ?
C15 O4 H4A 109.5 . . ?
C16 O6 C17 116.3(4) . . ?
H7 O7 H7 150(10) . 2_455 ?

loop_
_geom_bond_atom_site_label_1
_geom_bond_atom_site_label_2
_geom_bond_distance
_geom_bond_site_symmetry_2
_geom_bond_publ_flag
C1 C2 1.389(8) . ?
C1 C6 1.395(7) . ?
C1 H1 0.9300 . ?
C2 C3 1.375(7) . ?
C2 H2 0.9300 . ?
C3 C4 1.356(7) . ?
C3 H3 0.9300 . ?
C4 C5 1.385(7) . ?
C4 H4 0.9300 . ?
C5 N1 1.372(6) . ?
C5 C6 1.419(6) . ?
C6 C7 1.428(7) . ?
C7 C8 1.349(6) . ?
C7 C9 1.505(7) . ?
C8 N1 1.382(6) . ?
C8 H8 0.9300 . ?
C9 C10 1.521(7) . ?
C9 H9A 0.9700 . ?
C9 H9B 0.9700 . ?
C10 N2 1.473(6) . ?
C10 H10A 0.9700 . ?
C10 H10B 0.9700 . ?
C11 O1 1.191(5) . ?
C11 N2 1.376(5) . ?
C11 C14 1.536(6) . ?
C12 O2 1.198(5) . ?
C12 N2 1.377(5) . ?
C12 C13 1.513(6) . ?
C13 C14 1.518(5) . ?
C13 H13A 0.9700 . ?
C13 H13B 0.9700 . ?
C14 O3 1.406(6) . ?
C14 C15 1.556(6) . ?
C15 O4 1.419(5) . ?
C15 C16 1.512(7) . ?
C15 H15 0.9800 . ?
C16 O5 1.194(5) . ?
C16 O6 1.330(6) . ?
C17 O6 1.470(7) . ?
C17 C19 1.494(8) . ?
C17 C18 1.501(9) . ?
C17 H17 0.9800 . ?
C18 H18A 0.9600 . ?
C18 H18B 0.9600 . ?
C18 H18C 0.9600 . ?
C19 H19A 0.9600 . ?
C19 H19B 0.9600 . ?
C19 H19C 0.9600 . ?
O3 H3A 0.8200 . ?
O4 H4A 0.8200 . ?
O7 H7 0.72(12) . ?
O7 H7 0.72(12) 2_455 ?

loop_
_geom_hbond_atom_site_label_D
_geom_hbond_atom_site_label_H
_geom_hbond_atom_site_label_A
_geom_hbond_distance_DH
_geom_hbond_distance_HA
_geom_hbond_distance_DA
_geom_hbond_angle_DHA
_geom_hbond_site_symmetry_A
C4 H4 O5 0.93 2.54 3.221(5) 130.0 1_546
C13 H13A O1 0.97 2.57 3.498(5) 159.0 1_565
C19 H19B O5 0.96 2.65 3.143(9) 112.3 .
O3 H3A O7 0.82 2.10 2.879(6) 159.0 1_554
O4 H4A O3 0.82 2.02 2.833(5) 174.7 2_453

loop_
_geom_torsion_atom_site_label_1
_geom_torsion_atom_site_label_2
_geom_torsion_atom_site_label_3
_geom_torsion_atom_site_label_4
_geom_torsion
_geom_torsion_site_symmetry_1
_geom_torsion_site_symmetry_2
_geom_torsion_site_symmetry_3
_geom_torsion_site_symmetry_4
_geom_torsion_publ_flag
C6 C1 C2 C3 -2.0(8) . . . . ?
C1 C2 C3 C4 0.0(8) . . . . ?
C2 C3 C4 C5 2.0(7) . . . . ?
C3 C4 C5 N1 179.3(5) . . . . ?
C3 C4 C5 C6 -2.2(7) . . . . ?
C2 C1 C6 C5 1.8(7) . . . . ?
C2 C1 C6 C7 -178.6(6) . . . . ?
N1 C5 C6 C1 179.1(4) . . . . ?
C4 C5 C6 C1 0.3(7) . . . . ?
N1 C5 C6 C7 -0.7(5) . . . . ?
C4 C5 C6 C7 -179.5(4) . . . . ?
C1 C6 C7 C8 -179.7(5) . . . . ?
C5 C6 C7 C8 0.0(5) . . . . ?
C1 C6 C7 C9 -3.0(9) . . . . ?
C5 C6 C7 C9 176.7(4) . . . . ?
C6 C7 C8 N1 0.7(6) . . . . ?
C9 C7 C8 N1 -176.1(5) . . . . ?
C8 C7 C9 C10 -120.8(6) . . . . ?
C6 C7 C9 C10 63.0(6) . . . . ?
C7 C9 C10 N2 -165.9(4) . . . . ?
O2 C12 C13 C14 172.3(5) . . . . ?
N2 C12 C13 C14 -8.4(6) . . . . ?
C12 C13 C14 O3 123.7(4) . . . . ?
C12 C13 C14 C11 7.5(5) . . . . ?
C12 C13 C14 C15 -113.0(4) . . . . ?
O1 C11 C14 O3 56.4(6) . . . . ?
N2 C11 C14 O3 -121.8(4) . . . . ?
O1 C11 C14 C13 173.8(5) . . . . ?
N2 C11 C14 C13 -4.4(5) . . . . ?
O1 C11 C14 C15 -63.3(6) . . . . ?
N2 C11 C14 C15 118.5(4) . . . . ?
O3 C14 C15 O4 49.3(4) . . . . ?
C13 C14 C15 O4 -74.5(5) . . . . ?
C11 C14 C15 O4 168.6(3) . . . . ?
O3 C14 C15 C16 168.7(4) . . . . ?
C13 C14 C15 C16 44.8(5) . . . . ?
C11 C14 C15 C16 -72.0(4) . . . . ?
O4 C15 C16 O5 -8.9(5) . . . . ?
C14 C15 C16 O5 -129.9(4) . . . . ?
O4 C15 C16 O6 171.9(3) . . . . ?
C14 C15 C16 O6 50.9(5) . . . . ?
C4 C5 N1 C8 179.8(5) . . . . ?
C6 C5 N1 C8 1.1(5) . . . . ?
C7 C8 N1 C5 -1.2(6) . . . . ?
O1 C11 N2 C12 -179.1(5) . . . . ?
C14 C11 N2 C12 -1.0(6) . . . . ?
O1 C11 N2 C10 7.6(8) . . . . ?
C14 C11 N2 C10 -174.2(5) . . . . ?
O2 C12 N2 C11 -174.6(5) . . . . ?
C13 C12 N2 C11 6.0(6) . . . . ?
O2 C12 N2 C10 -1.3(8) . . . . ?
C13 C12 N2 C10 179.3(5) . . . . ?
C9 C10 N2 C11 -114.2(5) . . . . ?
C9 C10 N2 C12 73.1(6) . . . . ?
O5 C16 O6 C17 -2.8(6) . . . . ?
C15 C16 O6 C17 176.3(4) . . . . ?
C19 C17 O6 C16 82.0(5) . . . . ?
C18 C17 O6 C16 -155.5(4) . . . . ?
